data_4023218
loop_
_publ_author_name
'Bernd Schetter'
'Burkhard Ziemer'
'Gregor Schnakenburg'
'Rainer Mahrwald'

_publ_section_title
;
 Tetranuclear BINOL-Titanium Complex in Selective Direct Aldol Additions
;
_journal_name_full 'Journal of Organic Chemistry'
_journal_page_first 813
_journal_page_last 819
_journal_paper_doi 10.1021/jo7014054
_journal_volume 73
_journal_year 2008
_chemical_formula_sum 'C13 H16 O4'
_chemical_formula_weight 236.26
_chemical_melting_point 343.15
_chemical_name_systematic
; 
 anti-1,5-Dimethyl-3-phenyl-2,6,8-trioxa-bicyclo[3.2.1]octan-4-ol 
;
_space_group_IT_number 14
_symmetry_cell_setting monoclinic
_symmetry_space_group_name_Hall '-P 2yn'
_symmetry_space_group_name_H-M 'P 1 21/n 1'
_atom_sites_solution_hydrogens geom
_atom_sites_solution_primary direct
_atom_sites_solution_secondary difmap
_audit_creation_method SHELXL-97
_cell_angle_alpha 90.00
_cell_angle_beta 90.23(3)
_cell_angle_gamma 90.00
_cell_formula_units_Z 4
_cell_length_a 10.895(2)
_cell_length_b 5.2947(8)
_cell_length_c 20.542(4)
_cell_measurement_temperature 180(2)
_cell_measurement_theta_max 25.23
_cell_measurement_theta_min 2.55
_cell_volume 1185.0(4)
_computing_structure_refinement 'SHELXL-97 (Sheldrick, 1997)'
_computing_structure_solution 'SHELXS-97 (Sheldrick, 1990)'
_diffrn_ambient_temperature 180(2)
_diffrn_measured_fraction_theta_full 0.978
_diffrn_measured_fraction_theta_max 0.978
_diffrn_radiation_monochromator graphite
_diffrn_radiation_source 'fine-focus sealed tube'
_diffrn_radiation_type MoK\a
_diffrn_radiation_wavelength 0.71073
_diffrn_reflns_av_R_equivalents 0.0295
_diffrn_reflns_av_sigmaI/netI 0.0222
_diffrn_reflns_limit_h_max 12
_diffrn_reflns_limit_h_min -12
_diffrn_reflns_limit_k_max 6
_diffrn_reflns_limit_k_min -6
_diffrn_reflns_limit_l_max 23
_diffrn_reflns_limit_l_min -23
_diffrn_reflns_number 6431
_diffrn_reflns_theta_full 24.12
_diffrn_reflns_theta_max 24.12
_diffrn_reflns_theta_min 2.12
_exptl_absorpt_coefficient_mu 0.098
_exptl_absorpt_correction_T_max 0.9769
_exptl_absorpt_correction_T_min 0.9437
_exptl_crystal_colour colourless
_exptl_crystal_density_diffrn 1.324
_exptl_crystal_density_method 'not measured'
_exptl_crystal_description block
_exptl_crystal_F_000 504
_exptl_crystal_size_max 0.60
_exptl_crystal_size_mid 0.48
_exptl_crystal_size_min 0.24
_refine_diff_density_max 0.190
_refine_diff_density_min -0.192
_refine_diff_density_rms 0.038
_refine_ls_extinction_method none
_refine_ls_goodness_of_fit_ref 1.087
_refine_ls_hydrogen_treatment mixed
_refine_ls_matrix_type full
_refine_ls_number_parameters 218
_refine_ls_number_reflns 1849
_refine_ls_number_restraints 0
_refine_ls_restrained_S_all 1.087
_refine_ls_R_factor_all 0.0380
_refine_ls_R_factor_gt 0.0334
_refine_ls_shift/su_max 0.001
_refine_ls_shift/su_mean 0.000
_refine_ls_structure_factor_coef Fsqd
_refine_ls_weighting_details 'calc w=1/[\s^2^(Fo^2^)+(0.0525P)^2^+0.2063P] where P=(Fo^2^+2Fc^2^)/3'
_refine_ls_weighting_scheme calc
_refine_ls_wR_factor_gt 0.0849
_refine_ls_wR_factor_ref 0.0872
_reflns_number_gt 1626
_reflns_number_total 1849
_reflns_threshold_expression >2sigma(I)
_cod_data_source_file jo7014054-File002.cif
_cod_data_source_block d:\x-data\schett19
_cod_depositor_comments
;
The following automatic conversions were performed:
'_symmetry_cell_setting' value 'Monoclinic' changed to 'monoclinic'
according to '/home/saulius/struct/CIF-dictionaries/cif_core.dic'
dictionary named 'cif_core.dic' version 2.4.1 from 2010-06-29.

Automatic conversion script
Id: cif_fix_enum 1527 2010-12-29 10:47:43Z saulius 

The following automatic conversions were performed:

'_chemical_melting_point' value '70 oC' was changed to '343.15' - it
was converted from degrees Celsius(C) to Kelvins(K).

Automatic conversion script
Id: cif_fix_values 1646 2011-03-28 12:23:43Z adriana 
;
_cod_original_sg_symbol_H-M 'P 21/n'
_cod_database_code 4023218

loop_
_symmetry_equiv_pos_as_xyz
'x, y, z'
'-x+1/2, y+1/2, -z+1/2'
'-x, -y, -z'
'x-1/2, -y-1/2, z-1/2'

loop_
_atom_site_label
_atom_site_type_symbol
_atom_site_fract_x
_atom_site_fract_y
_atom_site_fract_z
_atom_site_U_iso_or_equiv
_atom_site_adp_type
_atom_site_occupancy
_atom_site_symmetry_multiplicity
_atom_site_calc_flag
_atom_site_refinement_flags
_atom_site_disorder_assembly
_atom_site_disorder_group
C1 C 0.13101(11) 0.0181(2) 0.83504(6) 0.0219(3) Uani 1 1 d . . .
C2 C -0.00830(11) -0.0052(2) 0.75471(6) 0.0240(3) Uani 1 1 d . . .
C3 C -0.11407(11) 0.0745(3) 0.79881(6) 0.0240(3) Uani 1 1 d . . .
H3 H -0.1838(13) -0.029(3) 0.7878(7) 0.023(3) Uiso 1 1 d . . .
C4 C -0.07770(11) 0.0222(3) 0.87025(6) 0.0238(3) Uani 1 1 d . . .
H4 H -0.0832(13) -0.156(3) 0.8781(7) 0.024(4) Uiso 1 1 d . . .
C5 C 0.25780(12) 0.0966(3) 0.85617(7) 0.0276(3) Uani 1 1 d . . .
H5A H 0.3176(14) 0.054(3) 0.8242(8) 0.029(4) Uiso 1 1 d . . .
H5B H 0.2584(14) 0.277(4) 0.8653(8) 0.037(4) Uiso 1 1 d . . .
H5C H 0.2793(14) 0.012(4) 0.8977(9) 0.042(4) Uiso 1 1 d . . .
C6 C -0.03377(14) 0.0306(3) 0.68327(7) 0.0354(4) Uani 1 1 d . . .
H6A H 0.0381(17) -0.029(4) 0.6581(9) 0.050(5) Uiso 1 1 d . . .
H6B H -0.0423(17) 0.216(4) 0.6745(9) 0.052(5) Uiso 1 1 d . . .
H6C H -0.1108(18) -0.066(4) 0.6711(10) 0.057(5) Uiso 1 1 d . . .
C7 C 0.11671(12) -0.2611(3) 0.81821(7) 0.0267(3) Uani 1 1 d . . .
H7A H 0.1924(13) -0.327(3) 0.8001(7) 0.024(3) Uiso 1 1 d . . .
H7B H 0.0897(13) -0.365(3) 0.8557(8) 0.026(4) Uiso 1 1 d . . .
C8 C -0.16161(12) 0.1546(3) 0.91739(6) 0.0254(3) Uani 1 1 d . . .
C9 C -0.28192(13) 0.0693(3) 0.92358(8) 0.0353(4) Uani 1 1 d . . .
H9 H -0.3073(15) -0.078(4) 0.8989(9) 0.042(5) Uiso 1 1 d . . .
C10 C -0.36291(14) 0.1956(4) 0.96407(8) 0.0431(4) Uani 1 1 d . . .
H10 H -0.4439(18) 0.140(3) 0.9656(9) 0.050(5) Uiso 1 1 d . . .
C11 C -0.32521(14) 0.4032(4) 0.99933(8) 0.0421(4) Uani 1 1 d . . .
H10 H -0.3823(16) 0.494(4) 1.0289(9) 0.052(5) Uiso 1 1 d . . .
C12 C -0.20609(14) 0.4879(3) 0.99397(8) 0.0395(4) Uani 1 1 d . . .
H15 H -0.1784(16) 0.636(4) 1.0185(9) 0.049(5) Uiso 1 1 d . . .
C13 C -0.12480(13) 0.3635(3) 0.95297(7) 0.0313(3) Uani 1 1 d . . .
H13 H -0.0410(14) 0.425(3) 0.9475(7) 0.030(4) Uiso 1 1 d . . .
O1 O 0.04716(7) 0.10063(17) 0.88313(4) 0.0236(2) Uani 1 1 d . . .
O2 O 0.02248(8) -0.26537(17) 0.76839(5) 0.0288(3) Uani 1 1 d . . .
O3 O 0.09862(7) 0.13293(16) 0.77392(4) 0.0226(2) Uani 1 1 d . . .
O4 O -0.14764(9) 0.32955(19) 0.78734(5) 0.0283(3) Uani 1 1 d . . .
H4O H -0.0807(19) 0.421(4) 0.7847(9) 0.049(5) Uiso 1 1 d . . .

loop_
_atom_site_aniso_label
_atom_site_aniso_U_11
_atom_site_aniso_U_22
_atom_site_aniso_U_33
_atom_site_aniso_U_23
_atom_site_aniso_U_13
_atom_site_aniso_U_12
C1 0.0213(6) 0.0226(7) 0.0218(6) 0.0028(5) -0.0004(5) 0.0041(5)
C2 0.0238(6) 0.0200(7) 0.0281(7) -0.0006(5) -0.0055(5) 0.0000(5)
C3 0.0206(6) 0.0204(7) 0.0308(7) 0.0001(5) -0.0045(5) -0.0023(5)
C4 0.0199(6) 0.0208(8) 0.0307(7) 0.0021(5) -0.0013(5) -0.0021(5)
C5 0.0209(7) 0.0321(9) 0.0297(8) 0.0004(6) -0.0019(6) 0.0027(6)
C6 0.0343(8) 0.0450(10) 0.0270(7) -0.0027(7) -0.0056(6) 0.0050(7)
C7 0.0257(7) 0.0242(7) 0.0301(7) 0.0028(6) -0.0012(6) 0.0036(6)
C8 0.0225(7) 0.0279(7) 0.0259(7) 0.0075(6) 0.0001(5) 0.0017(5)
C9 0.0267(7) 0.0389(9) 0.0404(8) 0.0080(7) 0.0023(6) -0.0029(7)
C10 0.0230(8) 0.0596(12) 0.0466(10) 0.0196(8) 0.0090(7) 0.0037(7)
C11 0.0364(8) 0.0594(11) 0.0307(8) 0.0083(7) 0.0092(7) 0.0170(8)
C12 0.0390(8) 0.0485(11) 0.0310(8) -0.0035(7) 0.0030(6) 0.0115(7)
C13 0.0259(7) 0.0386(9) 0.0293(7) -0.0005(6) 0.0017(6) 0.0017(6)
O1 0.0178(4) 0.0279(5) 0.0251(5) -0.0019(4) -0.0008(4) 0.0007(4)
O2 0.0312(5) 0.0206(5) 0.0344(5) -0.0036(4) -0.0054(4) 0.0013(4)
O3 0.0212(5) 0.0218(5) 0.0249(5) 0.0035(4) -0.0030(4) 0.0000(4)
O4 0.0234(5) 0.0248(5) 0.0368(6) 0.0039(4) -0.0036(4) 0.0040(4)

loop_
_atom_type_symbol
_atom_type_description
_atom_type_scat_dispersion_real
_atom_type_scat_dispersion_imag
_atom_type_scat_source
C C 0.0033 0.0016 'International Tables Vol C Tables 4.2.6.8 and 6.1.1.4'
H H 0.0000 0.0000 'International Tables Vol C Tables 4.2.6.8 and 6.1.1.4'
O O 0.0106 0.0060 'International Tables Vol C Tables 4.2.6.8 and 6.1.1.4'

loop_
_geom_angle_atom_site_label_1
_geom_angle_atom_site_label_2
_geom_angle_atom_site_label_3
_geom_angle
_geom_angle_site_symmetry_1
_geom_angle_site_symmetry_3
_geom_angle_publ_flag
O1 C1 O3 108.77(9) . . ?
O1 C1 C5 107.91(11) . . ?
O3 C1 C5 110.92(11) . . ?
O1 C1 C7 113.01(10) . . ?
O3 C1 C7 100.79(10) . . ?
C5 C1 C7 115.18(11) . . ?
O3 C2 O2 104.23(9) . . ?
O3 C2 C6 110.59(11) . . ?
O2 C2 C6 110.58(11) . . ?
O3 C2 C3 108.09(10) . . ?
O2 C2 C3 108.85(11) . . ?
C6 C2 C3 114.01(11) . . ?
O4 C3 C2 111.05(11) . . ?
O4 C3 C4 113.19(11) . . ?
C2 C3 C4 108.83(10) . . ?
O4 C3 H3 107.6(9) . . ?
C2 C3 H3 107.4(8) . . ?
C4 C3 H3 108.7(9) . . ?
O1 C4 C8 108.77(11) . . ?
O1 C4 C3 111.12(10) . . ?
C8 C4 C3 111.92(11) . . ?
O1 C4 H4 108.1(9) . . ?
C8 C4 H4 108.1(8) . . ?
C3 C4 H4 108.7(9) . . ?
C1 C5 H5A 111.4(9) . . ?
C1 C5 H5B 109.4(9) . . ?
H5A C5 H5B 111.1(14) . . ?
C1 C5 H5C 109.7(10) . . ?
H5A C5 H5C 109.1(13) . . ?
H5B C5 H5C 106.1(14) . . ?
C2 C6 H6A 109.0(11) . . ?
C2 C6 H6B 108.4(11) . . ?
H6A C6 H6B 106.8(16) . . ?
C2 C6 H6C 109.1(11) . . ?
H6A C6 H6C 111.6(16) . . ?
H6B C6 H6C 111.9(16) . . ?
O2 C7 C1 104.30(10) . . ?
O2 C7 H7A 108.9(8) . . ?
C1 C7 H7A 110.4(8) . . ?
O2 C7 H7B 109.1(8) . . ?
C1 C7 H7B 113.2(8) . . ?
H7A C7 H7B 110.6(12) . . ?
C13 C8 C9 118.80(13) . . ?
C13 C8 C4 122.37(12) . . ?
C9 C8 C4 118.78(13) . . ?
C10 C9 C8 119.98(16) . . ?
C10 C9 H9 121.3(10) . . ?
C8 C9 H9 118.7(10) . . ?
C11 C10 C9 120.71(15) . . ?
C11 C10 H10 121.0(11) . . ?
C9 C10 H10 118.2(12) . . ?
C12 C11 C10 119.76(15) . . ?
C12 C11 H10 118.9(11) . . ?
C10 C11 H10 121.4(11) . . ?
C11 C12 C13 119.79(17) . . ?
C11 C12 H15 120.5(11) . . ?
C13 C12 H15 119.7(11) . . ?
C8 C13 C12 120.95(14) . . ?
C8 C13 H13 118.3(9) . . ?
C12 C13 H13 120.7(9) . . ?
C1 O1 C4 113.13(10) . . ?
C2 O2 C7 106.63(9) . . ?
C2 O3 C1 102.81(9) . . ?
C3 O4 H4O 108.8(12) . . ?

loop_
_geom_bond_atom_site_label_1
_geom_bond_atom_site_label_2
_geom_bond_distance
_geom_bond_site_symmetry_2
_geom_bond_publ_flag
C1 O1 1.4171(15) . ?
C1 O3 1.4378(15) . ?
C1 C5 1.5047(18) . ?
C1 C7 1.526(2) . ?
C2 O3 1.4298(16) . ?
C2 O2 1.4449(16) . ?
C2 C6 1.504(2) . ?
C2 C3 1.5283(18) . ?
C3 O4 1.4184(17) . ?
C3 C4 1.5435(18) . ?
C3 H3 0.965(15) . ?
C4 O1 1.4457(15) . ?
C4 C8 1.5071(19) . ?
C4 H4 0.958(16) . ?
C5 H5A 0.954(16) . ?
C5 H5B 0.975(19) . ?
C5 H5C 0.990(18) . ?
C6 H6A 0.992(19) . ?
C6 H6B 1.00(2) . ?
C6 H6C 1.01(2) . ?
C7 O2 1.4470(17) . ?
C7 H7A 0.971(15) . ?
C7 H7B 0.993(16) . ?
C8 C13 1.384(2) . ?
C8 C9 1.393(2) . ?
C9 C10 1.387(2) . ?
C9 H9 0.969(19) . ?
C10 C11 1.378(3) . ?
C10 H10 0.931(19) . ?
C11 C12 1.378(2) . ?
C11 H10 1.00(2) . ?
C12 C13 1.390(2) . ?
C12 H15 0.98(2) . ?
C13 H13 0.976(16) . ?
O4 H4O 0.88(2) . ?

loop_
_geom_torsion_atom_site_label_1
_geom_torsion_atom_site_label_2
_geom_torsion_atom_site_label_3
_geom_torsion_atom_site_label_4
_geom_torsion
_geom_torsion_site_symmetry_1
_geom_torsion_site_symmetry_2
_geom_torsion_site_symmetry_3
_geom_torsion_site_symmetry_4
_geom_torsion_publ_flag
O3 C2 C3 O4 67.22(13) . . . . ?
O2 C2 C3 O4 179.85(10) . . . . ?
C6 C2 C3 O4 -56.18(15) . . . . ?
O3 C2 C3 C4 -58.01(13) . . . . ?
O2 C2 C3 C4 54.62(13) . . . . ?
C6 C2 C3 C4 178.59(12) . . . . ?
O4 C3 C4 O1 -80.40(13) . . . . ?
C2 C3 C4 O1 43.57(14) . . . . ?
O4 C3 C4 C8 41.42(15) . . . . ?
C2 C3 C4 C8 165.39(11) . . . . ?
O1 C1 C7 O2 86.39(12) . . . . ?
O3 C1 C7 O2 -29.51(12) . . . . ?
C5 C1 C7 O2 -148.94(11) . . . . ?
O1 C4 C8 C13 15.98(17) . . . . ?
C3 C4 C8 C13 -107.18(14) . . . . ?
O1 C4 C8 C9 -166.46(12) . . . . ?
C3 C4 C8 C9 70.38(16) . . . . ?
C13 C8 C9 C10 1.0(2) . . . . ?
C4 C8 C9 C10 -176.68(13) . . . . ?
C8 C9 C10 C11 -1.1(2) . . . . ?
C9 C10 C11 C12 0.5(2) . . . . ?
C10 C11 C12 C13 0.1(2) . . . . ?
C9 C8 C13 C12 -0.3(2) . . . . ?
C4 C8 C13 C12 177.21(13) . . . . ?
C11 C12 C13 C8 -0.2(2) . . . . ?
O3 C1 O1 C4 63.22(13) . . . . ?
C5 C1 O1 C4 -176.37(10) . . . . ?
C7 C1 O1 C4 -47.83(14) . . . . ?
C8 C4 O1 C1 -170.64(10) . . . . ?
C3 C4 O1 C1 -47.00(14) . . . . ?
O3 C2 O2 C7 23.99(12) . . . . ?
C6 C2 O2 C7 142.86(12) . . . . ?
C3 C2 O2 C7 -91.16(11) . . . . ?
C1 C7 O2 C2 3.67(13) . . . . ?
O2 C2 O3 C1 -43.70(11) . . . . ?
C6 C2 O3 C1 -162.57(11) . . . . ?
C3 C2 O3 C1 71.98(12) . . . . ?
O1 C1 O3 C2 -74.42(11) . . . . ?
C5 C1 O3 C2 167.05(10) . . . . ?
C7 C1 O3 C2 44.60(11) . . . . ?
